data_7202105
loop_
_publ_author_name
'Chen, Lan-Fen'
'Zhang, Jian'
'Ren, Guo-Qiang'
'Zhao-Ji Li,'
'Qin, Ye-Yan'
'Yin, Pei-Xiu'
'Cheng, Jian-Kai'
'Yao, Yuan-Gen'

_publ_section_title
;
 Nanosized lanthanide oxide rods in I1O3 hybrid organic--inorganic
 frameworks involving in situ ligand synthesis
;
_journal_issue 8
_journal_name_full CrystEngComm
_journal_page_first 1088
_journal_paper_doi 10.1039/b804490b
_journal_volume 10
_journal_year 2008
_chemical_formula_sum 'C10 H10.67 Cu Dy2 N4 O12.83'
_chemical_formula_weight 780.77
_chemical_name_systematic
;
?
;
_space_group_IT_number 148
_symmetry_cell_setting trigonal
_symmetry_space_group_name_Hall '-R 3'
_symmetry_space_group_name_H-M 'R -3 :H'
_atom_sites_solution_hydrogens geom
_atom_sites_solution_primary direct
_atom_sites_solution_secondary difmap
_audit_creation_method SHELXL-97
_cell_angle_alpha 90.00
_cell_angle_beta 90.00
_cell_angle_gamma 120.00
_cell_formula_units_Z 9
_cell_length_a 27.420(5)
_cell_length_b 27.420(5)
_cell_length_c 7.0011(18)
_cell_measurement_reflns_used 2079
_cell_measurement_temperature 293(2)
_cell_measurement_theta_max 27.4449
_cell_measurement_theta_min 2.5731
_cell_volume 4558.6(17)
_computing_structure_refinement 'SHELXL-97 (Sheldrick, 1997)'
_computing_structure_solution 'SHELXS-97 (Sheldrick, 1990)'
_diffrn_ambient_temperature 293(2)
_diffrn_detector_area_resol_mean 28.5714
_diffrn_measured_fraction_theta_full 0.992
_diffrn_measured_fraction_theta_max 0.992
_diffrn_measurement_device_type Saturn70
_diffrn_measurement_method CCD_Profile_fitting
_diffrn_radiation_monochromator Confocal
_diffrn_radiation_source 'Rotating Anode'
_diffrn_radiation_type MoK\a
_diffrn_radiation_wavelength 0.71073
_diffrn_reflns_av_R_equivalents 0.0191
_diffrn_reflns_av_sigmaI/netI 0.0288
_diffrn_reflns_limit_h_max 30
_diffrn_reflns_limit_h_min -32
_diffrn_reflns_limit_k_max 35
_diffrn_reflns_limit_k_min -35
_diffrn_reflns_limit_l_max 5
_diffrn_reflns_limit_l_min -9
_diffrn_reflns_number 4448
_diffrn_reflns_theta_full 27.45
_diffrn_reflns_theta_max 27.45
_diffrn_reflns_theta_min 2.57
_exptl_absorpt_coefficient_mu 8.410
_exptl_absorpt_correction_T_max 0.714
_exptl_absorpt_correction_T_min 0.610
_exptl_absorpt_correction_type multi-scan
_exptl_absorpt_process_details CrystalClear
_exptl_crystal_colour 'Dark blue'
_exptl_crystal_density_diffrn 2.560
_exptl_crystal_density_method 'not measured'
_exptl_crystal_description Prism
_exptl_crystal_F_000 3261
_exptl_crystal_size_max 0.1100
_exptl_crystal_size_mid 0.0500
_exptl_crystal_size_min 0.0400
_refine_diff_density_max 1.241
_refine_diff_density_min -0.834
_refine_diff_density_rms 0.187
_refine_ls_extinction_method none
_refine_ls_goodness_of_fit_ref 1.002
_refine_ls_hydrogen_treatment mixed
_refine_ls_matrix_type full
_refine_ls_number_parameters 153
_refine_ls_number_reflns 2320
_refine_ls_number_restraints 3
_refine_ls_restrained_S_all 1.001
_refine_ls_R_factor_all 0.0316
_refine_ls_R_factor_gt 0.0262
_refine_ls_shift/su_max 0.001
_refine_ls_shift/su_mean 0.000
_refine_ls_structure_factor_coef Fsqd
_refine_ls_weighting_details 'calc w=1/[\s^2^(Fo^2^)+(0.0368P)^2^+100.0597P] where P=(Fo^2^+2Fc^2^)/3'
_refine_ls_weighting_scheme calc
_refine_ls_wR_factor_gt 0.0671
_refine_ls_wR_factor_ref 0.0749
_reflns_number_gt 2054
_reflns_number_total 2320
_reflns_threshold_expression >2sigma(I)
_cod_data_source_file b804490b.txt
_cod_data_source_block complex_1
_cod_depositor_comments
;
The following automatic conversions were performed:
'_exptl_absorpt_correction_type' value 'Multi-scan' changed to
'multi-scan' according to
'/home/saulius/struct/CIF-dictionaries/cif_core.dic' dictionary named
'cif_core.dic' version 2.4.1 from 2010-06-29.

Automatic conversion script
Id: cif_fix_enum 1527 2010-12-29 10:47:43Z saulius 
;
_cod_original_cell_volume 4558.5(17)
_cod_original_sg_symbol_H-M R-3
_cod_database_code 7202105

loop_
_symmetry_equiv_pos_as_xyz
'x, y, z'
'-y, x-y, z'
'-x+y, -x, z'
'x+2/3, y+1/3, z+1/3'
'-y+2/3, x-y+1/3, z+1/3'
'-x+y+2/3, -x+1/3, z+1/3'
'x+1/3, y+2/3, z+2/3'
'-y+1/3, x-y+2/3, z+2/3'
'-x+y+1/3, -x+2/3, z+2/3'
'-x, -y, -z'
'y, -x+y, -z'
'x-y, x, -z'
'-x+2/3, -y+1/3, -z+1/3'
'y+2/3, -x+y+1/3, -z+1/3'
'x-y+2/3, x+1/3, -z+1/3'
'-x+1/3, -y+2/3, -z+2/3'
'y+1/3, -x+y+2/3, -z+2/3'
'x-y+1/3, x+2/3, -z+2/3'

loop_
_atom_site_label
_atom_site_type_symbol
_atom_site_fract_x
_atom_site_fract_y
_atom_site_fract_z
_atom_site_U_iso_or_equiv
_atom_site_adp_type
_atom_site_occupancy
_atom_site_symmetry_multiplicity
_atom_site_calc_flag
_atom_site_refinement_flags
_atom_site_disorder_assembly
_atom_site_disorder_group
Dy1 Dy 0.747316(10) 0.341477(10) 0.11686(3) 0.01159(10) Uani 1 1 d . . .
Cu1 Cu 1.0000 0.5000 0.0000 0.0505(4) Uani 1 2 d S . .
C1 C 0.8389(2) 0.4344(2) -0.2100(7) 0.0160(10) Uani 1 1 d . . .
C2 C 0.8884(2) 0.4505(3) -0.1032(8) 0.0224(12) Uani 1 1 d . . .
C3 C 0.9430(3) 0.5091(3) -0.3489(10) 0.042(2) Uani 1 1 d . . .
H3 H 0.9782 0.5335 -0.4007 0.050 Uiso 1 1 calc R . .
C4 C 0.8948(3) 0.4950(3) -0.4506(9) 0.0318(16) Uani 1 1 d . . .
H4 H 0.8979 0.5114 -0.5695 0.038 Uiso 1 1 calc R . .
C5 C 0.8907(2) 0.4302(3) 0.0930(8) 0.0232(12) Uani 1 1 d . . .
O1W O 0.8499(4) 0.5371(4) 0.1349(13) 0.084(2) Uani 1 1 d D . .
H1WA H 0.870(5) 0.569(3) 0.09(2) 0.125 Uiso 1 1 d D . .
H1WB H 0.821(4) 0.537(5) 0.18(2) 0.125 Uiso 1 1 d D . .
O1 O 0.78863(15) 0.39875(16) -0.1584(5) 0.0160(8) Uani 1 1 d . . .
O2 O 0.84631(17) 0.39762(19) 0.1767(6) 0.0245(9) Uani 1 1 d . . .
O2W O 1.0026(10) 0.4173(7) -0.174(3) 0.104(7) Uani 0.53 1 d P . .
O2W' O 0.9929(6) 0.3760(9) -0.169(3) 0.084(6) Uani 0.47 1 d P . .
O3 O 0.93897(19) 0.4493(2) 0.1655(7) 0.0415(14) Uani 1 1 d . . .
O4 O 0.6667 0.3333 0.0141(14) 0.033(2) Uani 1 3 d S . .
H4A H 0.6667 0.3333 -0.1073 0.049 Uiso 1 3 d SR . .
O5 O 0.75042(16) 0.42456(15) 0.2191(5) 0.0140(7) Uani 1 1 d . . .
H5A H 0.7211 0.4162 0.2844 0.021 Uiso 1 1 d R . .
O6 O 0.6667 0.3333 0.3333 0.026(5) Uani 0.50 6 d SP . .
N1 N 0.8439(2) 0.4586(2) -0.3842(7) 0.0214(10) Uani 1 1 d . . .
N2 N 0.9387(2) 0.4873(3) -0.1752(8) 0.0325(14) Uani 1 1 d . . .

loop_
_atom_site_aniso_label
_atom_site_aniso_U_11
_atom_site_aniso_U_22
_atom_site_aniso_U_33
_atom_site_aniso_U_23
_atom_site_aniso_U_13
_atom_site_aniso_U_12
Dy1 0.01170(14) 0.01106(13) 0.01224(14) -0.00097(8) -0.00258(8) 0.00587(10)
Cu1 0.0074(5) 0.0824(11) 0.0334(7) 0.0265(7) -0.0035(5) 0.0013(6)
C1 0.016(3) 0.018(3) 0.014(2) -0.003(2) -0.002(2) 0.009(2)
C2 0.012(3) 0.028(3) 0.019(3) 0.003(2) -0.002(2) 0.003(2)
C3 0.019(3) 0.050(5) 0.031(4) 0.018(3) 0.000(3) -0.001(3)
C4 0.017(3) 0.040(4) 0.023(3) 0.017(3) 0.002(2) 0.002(3)
C5 0.017(3) 0.030(3) 0.016(3) 0.002(2) -0.002(2) 0.007(3)
O1W 0.078(6) 0.100(7) 0.067(5) -0.005(5) 0.011(4) 0.041(5)
O1 0.0085(17) 0.0207(19) 0.0140(18) 0.0019(15) 0.0003(14) 0.0037(15)
O2 0.0135(19) 0.034(2) 0.020(2) 0.0059(18) 0.0005(16) 0.0075(18)
O2W 0.152(19) 0.057(10) 0.105(13) 0.014(10) 0.054(13) 0.053(12)
O2W' 0.033(8) 0.091(13) 0.084(12) 0.007(11) -0.004(7) -0.002(9)
O3 0.014(2) 0.065(4) 0.027(2) 0.018(2) -0.0033(18) 0.006(2)
O4 0.0046(18) 0.0046(18) 0.089(7) 0.000 0.000 0.0023(9)
O5 0.0150(18) 0.0138(18) 0.0128(17) -0.0006(14) 0.0025(14) 0.0068(15)
O6 0.028(7) 0.028(7) 0.023(10) 0.000 0.000 0.014(3)
N1 0.013(2) 0.023(3) 0.020(2) 0.005(2) -0.0019(19) 0.004(2)
N2 0.010(2) 0.046(3) 0.025(3) 0.010(2) 0.000(2) 0.001(2)

loop_
_atom_type_symbol
_atom_type_description
_atom_type_scat_dispersion_real
_atom_type_scat_dispersion_imag
_atom_type_scat_source
C C 0.0033 0.0016 'International Tables Vol C Tables 4.2.6.8 and 6.1.1.4'
H H 0.0000 0.0000 'International Tables Vol C Tables 4.2.6.8 and 6.1.1.4'
N N 0.0061 0.0033 'International Tables Vol C Tables 4.2.6.8 and 6.1.1.4'
O O 0.0106 0.0060 'International Tables Vol C Tables 4.2.6.8 and 6.1.1.4'
Cu Cu 0.3201 1.2651 'International Tables Vol C Tables 4.2.6.8 and 6.1.1.4'
Dy Dy -0.1892 4.4098 'International Tables Vol C Tables 4.2.6.8 and 6.1.1.4'

loop_
_geom_angle_atom_site_label_1
_geom_angle_atom_site_label_2
_geom_angle_atom_site_label_3
_geom_angle
_geom_angle_site_symmetry_1
_geom_angle_site_symmetry_3
_geom_angle_publ_flag
O4 Dy1 O5 116.1(3) . 17 ?
O4 Dy1 O5 75.43(14) . . ?
O5 Dy1 O5 76.17(11) 17 . ?
O4 Dy1 O1 85.8(2) . . ?
O5 Dy1 O1 141.89(13) 17 . ?
O5 Dy1 O1 80.37(13) . . ?
O4 Dy1 O2 150.47(12) . . ?
O5 Dy1 O2 74.12(13) 17 . ?
O5 Dy1 O2 80.99(14) . . ?
O1 Dy1 O2 72.86(13) . . ?
O4 Dy1 O5 74.09(14) . 3_665 ?
O5 Dy1 O5 74.89(11) 17 3_665 ?
O5 Dy1 O5 122.00(17) . 3_665 ?
O1 Dy1 O5 143.15(12) . 3_665 ?
O2 Dy1 O5 134.61(13) . 3_665 ?
O4 Dy1 N1 130.72(17) . 17_554 ?
O5 Dy1 N1 94.21(14) 17 17_554 ?
O5 Dy1 N1 152.88(15) . 17_554 ?
O1 Dy1 N1 93.21(15) . 17_554 ?
O2 Dy1 N1 71.95(16) . 17_554 ?
O5 Dy1 N1 78.17(15) 3_665 17_554 ?
O4 Dy1 O6 54.5(2) . . ?
O5 Dy1 O6 61.60(9) 17 . ?
O5 Dy1 O6 61.43(9) . . ?
O1 Dy1 O6 129.21(9) . . ?
O2 Dy1 O6 126.59(10) . . ?
O5 Dy1 O6 60.64(9) 3_665 . ?
N1 Dy1 O6 135.77(12) 17_554 . ?
O4 Dy1 O1 82.2(2) . 17_554 ?
O5 Dy1 O1 138.80(12) 17 17_554 ?
O5 Dy1 O1 144.81(12) . 17_554 ?
O1 Dy1 O1 71.06(5) . 17_554 ?
O2 Dy1 O1 108.66(14) . 17_554 ?
O5 Dy1 O1 75.80(12) 3_665 17_554 ?
N1 Dy1 O1 51.58(13) 17_554 17_554 ?
O6 Dy1 O1 124.11(9) . 17_554 ?
O4 Dy1 C1 106.3(2) . 17_554 ?
O5 Dy1 C1 118.60(14) 17 17_554 ?
O5 Dy1 C1 160.06(14) . 17_554 ?
O1 Dy1 C1 79.97(14) . 17_554 ?
O2 Dy1 C1 90.08(15) . 17_554 ?
O5 Dy1 C1 76.70(14) 3_665 17_554 ?
N1 Dy1 C1 26.64(15) 17_554 17_554 ?
O6 Dy1 C1 136.13(10) . 17_554 ?
O1 Dy1 C1 25.00(13) 17_554 17_554 ?
O4 Dy1 Dy1 34.95(12) . 3_665 ?
O5 Dy1 Dy1 95.78(9) 17 3_665 ?
O5 Dy1 Dy1 96.81(9) . 3_665 ?
O1 Dy1 Dy1 116.64(9) . 3_665 ?
O2 Dy1 Dy1 169.90(10) . 3_665 ?
O5 Dy1 Dy1 39.27(9) 3_665 3_665 ?
N1 Dy1 Dy1 109.49(12) 17_554 3_665 ?
O6 Dy1 Dy1 45.313(7) . 3_665 ?
O1 Dy1 Dy1 78.82(9) 17_554 3_665 ?
C1 Dy1 Dy1 94.92(11) 17_554 3_665 ?
O4 Dy1 Dy1 34.95(12) . 2_655 ?
O5 Dy1 Dy1 96.85(9) 17 2_655 ?
O5 Dy1 Dy1 40.61(9) . 2_655 ?
O1 Dy1 Dy1 83.90(9) . 2_655 ?
O2 Dy1 Dy1 120.30(11) . 2_655 ?
O5 Dy1 Dy1 95.59(9) 3_665 2_655 ?
N1 Dy1 Dy1 165.43(11) 17_554 2_655 ?
O6 Dy1 Dy1 45.343(7) . 2_655 ?
O1 Dy1 Dy1 114.29(8) 17_554 2_655 ?
C1 Dy1 Dy1 139.28(11) 17_554 2_655 ?
Dy1 Dy1 Dy1 60.0 3_665 2_655 ?
O3 Cu1 O3 180.0(4) . 10_765 ?
O3 Cu1 N2 83.7(2) . . ?
O3 Cu1 N2 96.3(2) 10_765 . ?
O3 Cu1 N2 96.3(2) . 10_765 ?
O3 Cu1 N2 83.7(2) 10_765 10_765 ?
N2 Cu1 N2 180.0(4) . 10_765 ?
O1 C1 N1 115.5(5) . . ?
O1 C1 C2 126.1(5) . . ?
N1 C1 C2 118.4(5) . . ?
O1 C1 Dy1 59.0(3) . 18_544 ?
N1 C1 Dy1 56.7(3) . 18_544 ?
C2 C1 Dy1 173.5(4) . 18_544 ?
N2 C2 C1 120.3(5) . . ?
N2 C2 C5 114.1(5) . . ?
C1 C2 C5 125.6(5) . . ?
N2 C3 C4 119.3(6) . . ?
N2 C3 H3 120.4 . . ?
C4 C3 H3 120.4 . . ?
N1 C4 C3 122.0(6) . . ?
N1 C4 H4 119.0 . . ?
C3 C4 H4 119.0 . . ?
O2 C5 O3 123.9(5) . . ?
O2 C5 C2 119.6(5) . . ?
O3 C5 C2 116.5(5) . . ?
H1WA O1W H1WB 106(12) . . ?
C1 O1 Dy1 135.0(3) . . ?
C1 O1 Dy1 96.0(3) . 18_544 ?
Dy1 O1 Dy1 128.83(15) . 18_544 ?
C5 O2 Dy1 140.3(4) . . ?
C5 O3 Cu1 114.1(4) . . ?
Dy1 O4 Dy1 110.1(2) . 3_665 ?
Dy1 O4 Dy1 110.1(2) . 2_655 ?
Dy1 O4 Dy1 110.1(2) 3_665 2_655 ?
Dy1 O4 H4A 108.8 . . ?
Dy1 O4 H4A 108.8 3_665 . ?
Dy1 O4 H4A 108.8 2_655 . ?
Dy1 O5 Dy1 104.08(14) 18_545 . ?
Dy1 O5 Dy1 102.05(14) 18_545 2_655 ?
Dy1 O5 Dy1 100.11(14) . 2_655 ?
Dy1 O5 H5A 52.0 18_545 . ?
Dy1 O5 H5A 109.3 . . ?
Dy1 O5 H5A 50.0 2_655 . ?
Dy1 O6 Dy1 89.414(14) . 3_665 ?
Dy1 O6 Dy1 90.684(14) . 17 ?
Dy1 O6 Dy1 90.656(14) 3_665 17 ?
Dy1 O6 Dy1 90.654(14) . 18_545 ?
Dy1 O6 Dy1 180.0 3_665 18_545 ?
Dy1 O6 Dy1 89.393(14) 17 18_545 ?
Dy1 O6 Dy1 180.0 . 16_655 ?
Dy1 O6 Dy1 90.606(14) 3_665 16_655 ?
Dy1 O6 Dy1 89.374(14) 17 16_655 ?
Dy1 O6 Dy1 89.336(14) 18_545 16_655 ?
Dy1 O6 Dy1 89.374(14) . 2_655 ?
Dy1 O6 Dy1 89.364(14) 3_665 2_655 ?
Dy1 O6 Dy1 180.0 17 2_655 ?
Dy1 O6 Dy1 90.602(14) 18_545 2_655 ?
Dy1 O6 Dy1 90.578(14) 16_655 2_655 ?
C4 N1 C1 119.3(5) . . ?
C4 N1 Dy1 143.9(4) . 18_544 ?
C1 N1 Dy1 96.7(3) . 18_544 ?
C3 N2 C2 120.6(5) . . ?
C3 N2 Cu1 127.8(4) . . ?
C2 N2 Cu1 111.5(4) . . ?

loop_
_geom_bond_atom_site_label_1
_geom_bond_atom_site_label_2
_geom_bond_distance
_geom_bond_site_symmetry_2
_geom_bond_publ_flag
Dy1 O4 2.228(3) . ?
Dy1 O5 2.334(4) 17 ?
Dy1 O5 2.348(4) . ?
Dy1 O1 2.384(4) . ?
Dy1 O2 2.395(4) . ?
Dy1 O5 2.415(4) 3_665 ?
Dy1 N1 2.538(5) 17_554 ?
Dy1 O6 2.5956(7) . ?
Dy1 O1 2.599(4) 17_554 ?
Dy1 C1 3.016(5) 17_554 ?
Dy1 Dy1 3.6522(8) 3_665 ?
Dy1 Dy1 3.6522(8) 2_655 ?
Cu1 O3 1.936(5) . ?
Cu1 O3 1.936(5) 10_765 ?
Cu1 N2 1.966(5) . ?
Cu1 N2 1.966(5) 10_765 ?
C1 O1 1.281(7) . ?
C1 N1 1.361(7) . ?
C1 C2 1.413(8) . ?
C1 Dy1 3.015(5) 18_544 ?
C2 N2 1.335(7) . ?
C2 C5 1.495(8) . ?
C3 N2 1.334(9) . ?
C3 C4 1.376(9) . ?
C3 H3 0.9300 . ?
C4 N1 1.330(7) . ?
C4 H4 0.9300 . ?
C5 O2 1.239(7) . ?
C5 O3 1.262(7) . ?
O1W H1WA 0.83(8) . ?
O1W H1WB 0.85(13) . ?
O1 Dy1 2.599(4) 18_544 ?
O2W O2W' 1.03(2) . ?
O4 Dy1 2.228(3) 3_665 ?
O4 Dy1 2.228(3) 2_655 ?
O4 H4A 0.8499 . ?
O5 Dy1 2.334(4) 18_545 ?
O5 Dy1 2.415(4) 2_655 ?
O5 H5A 0.8502 . ?
O6 Dy1 2.5967(5) 3_665 ?
O6 Dy1 2.5958(7) 17 ?
O6 Dy1 2.5967(5) 18_545 ?
O6 Dy1 2.5980(7) 16_655 ?
O6 Dy1 2.5978(7) 2_655 ?
N1 Dy1 2.538(5) 18_544 ?

loop_
_geom_hbond_atom_site_label_D
_geom_hbond_atom_site_label_H
_geom_hbond_atom_site_label_A
_geom_hbond_distance_DH
_geom_hbond_distance_HA
_geom_hbond_distance_DA
_geom_hbond_angle_DHA
_geom_hbond_site_symmetry_A
O5 H5A O5 0.85 2.06 2.888(5) 165.8 18_545
O4 H4A O4 0.85 1.68 2.53(2) 180.0 16_654
